data_7017644
loop_
_publ_author_name
'Mikhaylov, Dmitry'
'Gryaznova, Tatyana'
'Dudkina, Yulia'
'Khrizanphorov, Mikhail'
'Latypov, Shamil'
'Kataeva, Olga'
'Vicic, David A.'
'Sinyashin, Oleg G.'
'Budnikova, Yulia'

_publ_section_title
;
 Electrochemical nickel-induced fluoroalkylation: synthetic, structural
 and mechanistic study.
;
_journal_issue 1
_journal_name_full 'Dalton transactions (Cambridge, England : 2003)'
_journal_page_first 165
_journal_page_last 172
_journal_paper_doi 10.1039/c1dt11299f
_journal_volume 41
_journal_year 2012
_chemical_formula_moiety 'C28 H20 F22'
_chemical_formula_sum 'C28 H20 F22'
_chemical_formula_weight 774.44
_chemical_name_systematic
;

?

;
_space_group_IT_number 7
_symmetry_cell_setting monoclinic
_symmetry_space_group_name_Hall 'P -2yc'
_symmetry_space_group_name_H-M 'P 1 c 1'
_atom_sites_solution_hydrogens geom
_atom_sites_solution_primary direct
_atom_sites_solution_secondary difmap
_audit_creation_method SHELXL-97
_cell_angle_alpha 90.00
_cell_angle_beta 95.81(1)
_cell_angle_gamma 90.00
_cell_formula_units_Z 4
_cell_length_a 12.266(6)
_cell_length_b 22.489(2)
_cell_length_c 10.538(5)
_cell_measurement_reflns_used 4668
_cell_measurement_temperature 150(2)
_cell_measurement_theta_max 24.39
_cell_measurement_theta_min 2.66
_cell_volume 2892(2)
_computing_cell_refinement 'APEX2 v2, 1-4 (Bruker AXS, 2005-2007)'
_computing_data_collection 'APEX2 v2, 1-4 (Bruker AXS, 2005-2007)'
_computing_data_reduction 'SAINT NT v6.0 (Bruker AXS, 2003)'
_computing_molecular_graphics 'ORTEP-3 for Windows (Farrugia, 1997)'
_computing_publication_material 'WinGX (Farrugia 1999), enCIFer (Allen et al. 2004)'
_computing_structure_refinement 'SHELXL-97 (Sheldrick, 1997), WinGX (Farrugia 1999), PLATON (Spek 2005)'
_computing_structure_solution 'SIR2004 (Burla et al., 2005)'
_diffrn_ambient_temperature 150(2)
_diffrn_measured_fraction_theta_full 0.995
_diffrn_measured_fraction_theta_max 0.995
_diffrn_measurement_device 'Bruker Kappa APEX II CCD'
_diffrn_measurement_device_type 'CCD area detector'
_diffrn_measurement_method '0.5 deg frames in phi and omega'
_diffrn_radiation_monochromator graphite
_diffrn_radiation_probe x-ray
_diffrn_radiation_type MoK\a
_diffrn_radiation_wavelength 0.71073
_diffrn_radiation_wavelength_id x-ray
_diffrn_reflns_av_R_equivalents 0.0927
_diffrn_reflns_av_sigmaI/netI 0.1106
_diffrn_reflns_limit_h_max 15
_diffrn_reflns_limit_h_min -15
_diffrn_reflns_limit_k_max 23
_diffrn_reflns_limit_k_min -28
_diffrn_reflns_limit_l_max 13
_diffrn_reflns_limit_l_min -12
_diffrn_reflns_number 30248
_diffrn_reflns_theta_full 27.00
_diffrn_reflns_theta_max 27.00
_diffrn_reflns_theta_min 1.67
_diffrn_source 'fine-focus sealed tube'
_diffrn_standards_number 0
_exptl_absorpt_coefficient_mu 0.203
_exptl_absorpt_correction_T_max 0.9879
_exptl_absorpt_correction_T_min 0.9053
_exptl_absorpt_correction_type multi-scan
_exptl_absorpt_process_details 'SADABS version 2.10 (Sheldrick,Bruker AXS Inc.,2002)'
_exptl_crystal_colour colorless
_exptl_crystal_density_diffrn 1.779
_exptl_crystal_density_method 'not measured'
_exptl_crystal_description plate
_exptl_crystal_F_000 1544
_exptl_crystal_size_max 0.50
_exptl_crystal_size_mid 0.30
_exptl_crystal_size_min 0.06
_refine_diff_density_max 0.952
_refine_diff_density_min -0.358
_refine_diff_density_rms 0.116
_refine_ls_abs_structure_details 'Flack H D (1983), Acta Cryst. A39, 876-881'
_refine_ls_abs_structure_Flack 0.2(8)
_refine_ls_extinction_method none
_refine_ls_goodness_of_fit_ref 0.894
_refine_ls_hydrogen_treatment constr
_refine_ls_matrix_type full
_refine_ls_number_parameters 905
_refine_ls_number_reflns 11902
_refine_ls_number_restraints 2
_refine_ls_restrained_S_all 0.894
_refine_ls_R_factor_all 0.1328
_refine_ls_R_factor_gt 0.0796
_refine_ls_shift/su_max 0.000
_refine_ls_shift/su_mean 0.000
_refine_ls_structure_factor_coef Fsqd
_refine_ls_weighting_details 'calc w=1/[\s^2^(Fo^2^)+(0.1235P)^2^+0.0000P] where P=(Fo^2^+2Fc^2^)/3'
_refine_ls_weighting_scheme calc
_refine_ls_wR_factor_gt 0.1813
_refine_ls_wR_factor_ref 0.2091
_reflns_number_gt 6346
_reflns_number_total 11902
_reflns_threshold_expression >2sigma(I)
_cod_data_source_file c1dt11299f.txt
_cod_data_source_block 6
_cod_depositor_comments
;
The following automatic conversions were performed:

'_symmetry_cell_setting' value 'Monoclinic' changed to 'monoclinic'
according to /home/saulius/struct/CIF-dictionaries/cif_core.dic
dictionary named 'cif_core.dic' version 2.4.1 from 2010-06-29.

Automatic conversion script
Id: cif_fix_values 1715 2011-07-08 13:25:40Z adriana 
;
_cod_original_cell_volume 2892(3)
_cod_original_sg_symbol_Hall 'P -2yc '
_cod_original_sg_symbol_H-M Pc
_cod_database_code 7017644

loop_
_symmetry_equiv_pos_as_xyz
'x, y, z'
'x, -y, z+1/2'

loop_
_atom_site_label
_atom_site_type_symbol
_atom_site_fract_x
_atom_site_fract_y
_atom_site_fract_z
_atom_site_U_iso_or_equiv
_atom_site_adp_type
_atom_site_occupancy
_atom_site_symmetry_multiplicity
_atom_site_calc_flag
_atom_site_refinement_flags
C1A C -0.2327(5) 0.8513(3) 0.9747(6) 0.0279(14) Uani 1 1 d .
C2A C -0.3475(5) 0.8705(3) 1.0080(6) 0.0257(14) Uani 1 1 d .
H2AA H -0.3384 0.9053 1.0657 0.031 Uiso 1 1 calc R
H2AB H -0.3904 0.8838 0.9285 0.031 Uiso 1 1 calc R
C3A C -0.4141(5) 0.8244(3) 1.0700(7) 0.0335(16) Uani 1 1 d .
F1A F -0.3543(3) 0.79086(17) 1.1588(4) 0.0402(10) Uani 1 1 d .
F2A F -0.4599(3) 0.78523(18) 0.9811(4) 0.0436(10) Uani 1 1 d .
C4A C -0.5064(5) 0.8514(3) 1.1383(6) 0.0308(15) Uani 1 1 d .
F3A F -0.4592(3) 0.88034(17) 1.2418(3) 0.0361(9) Uani 1 1 d .
F4A F -0.5579(3) 0.89461(17) 1.0637(4) 0.0340(9) Uani 1 1 d .
C5A C -0.5966(5) 0.8081(3) 1.1811(7) 0.0350(16) Uani 1 1 d .
F5A F -0.5520(3) 0.75183(18) 1.1958(4) 0.0480(11) Uani 1 1 d .
C6A C -0.6383(6) 0.8265(4) 1.3057(7) 0.0431(18) Uani 1 1 d .
F6A F -0.5593(4) 0.8166(2) 1.4000(4) 0.0569(12) Uani 1 1 d .
F7A F -0.7239(3) 0.7952(2) 1.3295(4) 0.0575(12) Uani 1 1 d .
F8A F -0.6634(3) 0.88417(19) 1.3066(4) 0.0494(11) Uani 1 1 d .
C7A C -0.6944(6) 0.8010(4) 1.0755(8) 0.048(2) Uani 1 1 d .
F9A F -0.7490(4) 0.7515(2) 1.0980(5) 0.0639(14) Uani 1 1 d .
F10A F -0.7648(3) 0.8474(2) 1.0861(5) 0.0605(13) Uani 1 1 d .
F11A F -0.6675(3) 0.7988(2) 0.9619(4) 0.0566(12) Uani 1 1 d .
C8A C -0.2481(5) 0.7933(3) 0.8955(7) 0.0320(15) Uani 1 1 d .
H8AA H -0.2717 0.7612 0.9496 0.048 Uiso 1 1 calc R
H8AB H -0.1786 0.7823 0.8636 0.048 Uiso 1 1 calc R
H8AC H -0.3039 0.7995 0.8234 0.048 Uiso 1 1 calc R
C9A C -0.1550(5) 0.8400(3) 1.0967(6) 0.0285(14) Uani 1 1 d .
C10A C -0.1566(5) 0.8754(3) 1.2061(7) 0.0364(16) Uani 1 1 d .
H10A H -0.2088 0.9066 1.2067 0.044 Uiso 1 1 calc R
C11A C -0.0859(5) 0.8661(4) 1.3105(7) 0.0404(18) Uani 1 1 d .
H11A H -0.0886 0.8914 1.3824 0.048 Uiso 1 1 calc R
C12A C -0.0094(6) 0.8209(4) 1.3158(8) 0.0451(19) Uani 1 1 d .
H12A H 0.0389 0.8142 1.3907 0.054 Uiso 1 1 calc R
C13A C -0.0052(6) 0.7854(3) 1.2085(7) 0.0401(18) Uani 1 1 d .
H13A H 0.0479 0.7546 1.2084 0.048 Uiso 1 1 calc R
C14A C -0.0777(5) 0.7948(3) 1.1028(7) 0.0338(16) Uani 1 1 d .
H14A H -0.0751 0.7695 1.0311 0.041 Uiso 1 1 calc R
C15A C -0.1838(5) 0.9041(3) 0.8896(6) 0.0249(13) Uani 1 1 d .
C16A C -0.0697(4) 0.8830(3) 0.8572(6) 0.0256(14) Uani 1 1 d .
H16A H -0.0281 0.8686 0.9367 0.031 Uiso 1 1 calc R
H16B H -0.0802 0.8487 0.7984 0.031 Uiso 1 1 calc R
C17A C -0.0012(5) 0.9284(3) 0.7980(6) 0.0244(14) Uani 1 1 d .
F12A F 0.0463(3) 0.96712(17) 0.8841(4) 0.0391(10) Uani 1 1 d .
F13A F -0.0589(3) 0.96168(17) 0.7064(4) 0.0365(9) Uani 1 1 d .
C18A C 0.0911(5) 0.8981(3) 0.7306(6) 0.0327(16) Uani 1 1 d .
F14A F 0.0404(3) 0.87008(18) 0.6263(4) 0.0397(10) Uani 1 1 d .
F15A F 0.1378(3) 0.85478(16) 0.8074(3) 0.0307(8) Uani 1 1 d .
C19A C 0.1841(5) 0.9390(3) 0.6899(7) 0.0317(15) Uani 1 1 d .
F16A F 0.1459(3) 0.99587(18) 0.6699(4) 0.0437(10) Uani 1 1 d .
C20A C 0.2846(6) 0.9443(3) 0.7964(7) 0.0405(18) Uani 1 1 d .
F20A F 0.3404(3) 0.9927(2) 0.7766(4) 0.0543(12) Uani 1 1 d .
F21A F 0.2524(3) 0.94654(19) 0.9110(4) 0.0451(10) Uani 1 1 d .
F22A F 0.3489(3) 0.89678(18) 0.7894(4) 0.0458(10) Uani 1 1 d .
C21A C 0.2260(6) 0.9171(4) 0.5657(7) 0.0436(18) Uani 1 1 d .
F17A F 0.1528(3) 0.9293(2) 0.4672(4) 0.0489(11) Uani 1 1 d .
F18A F 0.3169(3) 0.9457(2) 0.5449(4) 0.0497(11) Uani 1 1 d .
F19A F 0.2439(3) 0.85905(19) 0.5677(4) 0.0452(10) Uani 1 1 d .
C22A C -0.1700(5) 0.9614(3) 0.9656(6) 0.0299(15) Uani 1 1 d .
H22A H -0.1465 0.9932 0.9110 0.045 Uiso 1 1 calc R
H22B H -0.1147 0.9557 1.0384 0.045 Uiso 1 1 calc R
H22C H -0.2400 0.9723 0.9966 0.045 Uiso 1 1 calc R
C23A C -0.2615(5) 0.9135(3) 0.7674(6) 0.0275(14) Uani 1 1 d .
C24A C -0.2583(5) 0.8783(3) 0.6600(6) 0.0339(15) Uani 1 1 d .
H24A H -0.2052 0.8475 0.6610 0.041 Uiso 1 1 calc R
C25A C -0.3309(6) 0.8866(3) 0.5496(7) 0.0407(18) Uani 1 1 d .
H25A H -0.3265 0.8619 0.4772 0.049 Uiso 1 1 calc R
C26A C -0.4089(5) 0.9310(4) 0.5475(7) 0.0405(18) Uani 1 1 d .
H26A H -0.4593 0.9365 0.4739 0.049 Uiso 1 1 calc R
C27A C -0.4134(5) 0.9666(3) 0.6500(7) 0.0332(16) Uani 1 1 d .
H27A H -0.4668 0.9972 0.6482 0.040 Uiso 1 1 calc R
C28A C -0.3392(5) 0.9585(3) 0.7597(7) 0.0312(15) Uani 1 1 d .
H28A H -0.3424 0.9846 0.8301 0.037 Uiso 1 1 calc R
C1B C 0.7704(5) 0.6546(3) 0.4924(7) 0.0332(16) Uani 1 1 d .
C2B C 0.6573(5) 0.6300(3) 0.5219(7) 0.0302(15) Uani 1 1 d .
H2BA H 0.6172 0.6168 0.4405 0.036 Uiso 1 1 calc R
H2BB H 0.6704 0.5943 0.5763 0.036 Uiso 1 1 calc R
C3B C 0.5836(5) 0.6714(3) 0.5867(7) 0.0323(15) Uani 1 1 d .
F1B F 0.6367(3) 0.70823(17) 0.6743(4) 0.0365(9) Uani 1 1 d .
F2B F 0.5294(3) 0.70900(17) 0.4974(4) 0.0401(10) Uani 1 1 d .
C4B C 0.4969(5) 0.6392(3) 0.6547(6) 0.0298(15) Uani 1 1 d .
F3B F 0.5523(3) 0.60349(18) 0.7419(3) 0.0392(9) Uani 1 1 d .
F4B F 0.4395(3) 0.60352(17) 0.5704(4) 0.0365(9) Uani 1 1 d .
C5B C 0.4141(5) 0.6733(3) 0.7291(7) 0.0346(16) Uani 1 1 d .
F5B F 0.4711(3) 0.69253(19) 0.8425(4) 0.0450(10) Uani 1 1 d .
C6B C 0.3239(5) 0.6311(4) 0.7737(7) 0.0428(18) Uani 1 1 d .
F6B F 0.2795(4) 0.6547(2) 0.8689(4) 0.0616(13) Uani 1 1 d .
F7B F 0.3624(3) 0.5791(2) 0.8051(4) 0.0533(11) Uani 1 1 d .
F8B F 0.2450(3) 0.6259(2) 0.6736(5) 0.0548(12) Uani 1 1 d .
C7B C 0.3624(6) 0.7296(3) 0.6646(7) 0.0424(17) Uani 1 1 d .
F9B F 0.2807(3) 0.74921(18) 0.7254(4) 0.0524(11) Uani 1 1 d .
F10B F 0.3228(3) 0.7174(2) 0.5437(4) 0.0466(10) Uani 1 1 d .
F11B F 0.4357(3) 0.77299(19) 0.6661(4) 0.0500(11) Uani 1 1 d .
C8B C 0.7466(6) 0.7145(3) 0.4192(7) 0.0381(17) Uani 1 1 d .
H8BA H 0.7302 0.7456 0.4797 0.057 Uiso 1 1 calc R
H8BB H 0.6836 0.7094 0.3551 0.057 Uiso 1 1 calc R
H8BC H 0.8110 0.7261 0.3770 0.057 Uiso 1 1 calc R
C9B C 0.8463(5) 0.6646(3) 0.6137(7) 0.0312(15) Uani 1 1 d .
C10B C 0.8441(6) 0.6286(4) 0.7232(7) 0.0418(18) Uani 1 1 d .
H10B H 0.7907 0.5980 0.7229 0.050 Uiso 1 1 calc R
C11B C 0.9151(6) 0.6361(4) 0.8282(8) 0.053(2) Uani 1 1 d .
H11B H 0.9113 0.6106 0.8995 0.063 Uiso 1 1 calc R
C12B C 0.9938(6) 0.6807(4) 0.8333(8) 0.048(2) Uani 1 1 d .
H12B H 1.0434 0.6860 0.9077 0.058 Uiso 1 1 calc R
C13B C 0.9989(6) 0.7173(4) 0.7286(8) 0.047(2) Uani 1 1 d .
H13B H 1.0527 0.7477 0.7307 0.056 Uiso 1 1 calc R
C14B C 0.9251(5) 0.7098(3) 0.6194(7) 0.0370(17) Uani 1 1 d .
H14B H 0.9286 0.7356 0.5485 0.044 Uiso 1 1 calc R
C15B C 0.8221(5) 0.6053(3) 0.4020(6) 0.0315(15) Uani 1 1 d .
C16B C 0.9339(5) 0.6294(3) 0.3736(6) 0.0331(16) Uani 1 1 d .
H16C H 0.9230 0.6711 0.3450 0.040 Uiso 1 1 calc R
H16D H 0.9814 0.6305 0.4553 0.040 Uiso 1 1 calc R
C17B C 0.9965(6) 0.5984(4) 0.2781(8) 0.047(2) Uani 1 1 d .
F12B F 0.9668(3) 0.6243(2) 0.1560(4) 0.0619(13) Uani 1 1 d .
F13B F 0.9734(4) 0.5416(2) 0.2625(5) 0.0638(14) Uani 1 1 d .
C18B C 1.1185(5) 0.6100(4) 0.2988(7) 0.0417(18) Uani 1 1 d .
F14B F 1.1555(3) 0.5780(2) 0.4056(4) 0.0538(11) Uani 1 1 d .
F15B F 1.1362(3) 0.6668(2) 0.3256(4) 0.0447(10) Uani 1 1 d .
C19B C 1.1950(5) 0.5924(4) 0.1945(7) 0.0456(19) Uani 1 1 d .
F16B F 1.1746(3) 0.6364(2) 0.0996(4) 0.0539(11) Uani 1 1 d .
C20B C 1.1734(6) 0.5329(5) 0.1308(10) 0.062(3) Uani 1 1 d .
F20B F 1.0821(4) 0.5347(3) 0.0508(5) 0.0798(17) Uani 1 1 d .
F21B F 1.2557(4) 0.5179(2) 0.0620(6) 0.0816(18) Uani 1 1 d .
F22B F 1.1623(4) 0.4908(2) 0.2134(6) 0.0753(16) Uani 1 1 d .
C21B C 1.3188(6) 0.6001(4) 0.2450(8) 0.050(2) Uani 1 1 d .
F17B F 1.3511(4) 0.5507(2) 0.3056(6) 0.0752(15) Uani 1 1 d .
F18B F 1.3745(4) 0.6073(3) 0.1463(5) 0.0727(15) Uani 1 1 d .
F19B F 1.3360(3) 0.6459(2) 0.3207(4) 0.0556(12) Uani 1 1 d .
C22B C 0.8409(6) 0.5463(3) 0.4779(7) 0.0374(17) Uani 1 1 d .
H22D H 0.8681 0.5158 0.4226 0.056 Uiso 1 1 calc R
H22E H 0.7716 0.5331 0.5073 0.056 Uiso 1 1 calc R
H22F H 0.8950 0.5529 0.5516 0.056 Uiso 1 1 calc R
C23B C 0.7464(5) 0.5952(3) 0.2800(7) 0.0326(16) Uani 1 1 d .
C24B C 0.7420(5) 0.6346(3) 0.1778(7) 0.0370(16) Uani 1 1 d .
H24B H 0.7882 0.6686 0.1842 0.044 Uiso 1 1 calc R
C25B C 0.6725(6) 0.6261(4) 0.0664(8) 0.0455(19) Uani 1 1 d .
H25B H 0.6720 0.6537 -0.0019 0.055 Uiso 1 1 calc R
C26B C 0.6043(5) 0.5772(3) 0.0562(7) 0.0411(18) Uani 1 1 d .
H26B H 0.5554 0.5714 -0.0186 0.049 Uiso 1 1 calc R
C27B C 0.6071(6) 0.5373(3) 0.1529(7) 0.0383(17) Uani 1 1 d .
H27B H 0.5603 0.5035 0.1451 0.046 Uiso 1 1 calc R
C28B C 0.6781(5) 0.5453(3) 0.2638(7) 0.0336(16) Uani 1 1 d .
H28B H 0.6801 0.5163 0.3296 0.040 Uiso 1 1 calc R

loop_
_atom_site_aniso_label
_atom_site_aniso_U_11
_atom_site_aniso_U_22
_atom_site_aniso_U_33
_atom_site_aniso_U_23
_atom_site_aniso_U_13
_atom_site_aniso_U_12
C1A 0.032(3) 0.026(4) 0.027(3) -0.006(3) 0.007(3) -0.007(3)
C2A 0.027(3) 0.026(4) 0.025(3) -0.001(3) 0.003(2) -0.004(3)
C3A 0.030(3) 0.030(4) 0.040(4) 0.000(3) 0.001(3) -0.002(3)
F1A 0.038(2) 0.034(2) 0.050(3) 0.0144(19) 0.0098(18) 0.0025(17)
F2A 0.045(2) 0.044(3) 0.044(2) -0.019(2) 0.0167(18) -0.0175(18)
C4A 0.028(3) 0.032(4) 0.032(4) 0.002(3) 0.004(3) -0.004(3)
F3A 0.0396(19) 0.046(2) 0.0230(19) -0.0092(18) 0.0058(16) -0.0080(17)
F4A 0.0274(17) 0.035(2) 0.040(2) 0.0060(18) 0.0084(16) 0.0014(16)
C5A 0.036(3) 0.034(4) 0.036(4) 0.005(3) 0.007(3) 0.000(3)
F5A 0.046(2) 0.038(3) 0.063(3) 0.011(2) 0.021(2) -0.0003(19)
C6A 0.043(4) 0.052(5) 0.037(4) -0.003(4) 0.018(3) -0.003(4)
F6A 0.067(3) 0.068(3) 0.035(2) 0.009(2) 0.000(2) -0.007(2)
F7A 0.051(3) 0.080(4) 0.046(3) 0.007(2) 0.022(2) -0.015(2)
F8A 0.061(3) 0.043(3) 0.048(3) -0.002(2) 0.022(2) 0.010(2)
C7A 0.034(4) 0.061(6) 0.049(5) 0.011(4) 0.002(3) -0.017(4)
F9A 0.060(3) 0.055(3) 0.077(4) -0.004(3) 0.010(3) -0.031(2)
F10A 0.038(2) 0.078(4) 0.066(3) 0.012(3) 0.007(2) 0.002(2)
F11A 0.050(2) 0.076(4) 0.043(3) -0.011(2) 0.000(2) -0.018(2)
C8A 0.035(3) 0.029(4) 0.033(4) -0.010(3) 0.009(3) -0.006(3)
C9A 0.029(3) 0.031(4) 0.027(3) 0.003(3) 0.007(3) 0.000(3)
C10A 0.031(3) 0.039(4) 0.038(4) -0.005(3) -0.001(3) 0.002(3)
C11A 0.042(4) 0.053(5) 0.025(4) -0.002(3) -0.002(3) 0.002(3)
C12A 0.046(4) 0.047(5) 0.041(5) 0.012(4) -0.003(3) -0.003(4)
C13A 0.038(4) 0.038(5) 0.045(5) 0.020(4) 0.009(3) 0.012(3)
C14A 0.039(3) 0.031(4) 0.033(4) 0.004(3) 0.013(3) 0.002(3)
C15A 0.027(3) 0.026(4) 0.022(3) 0.001(3) 0.003(2) 0.004(3)
C16A 0.027(3) 0.021(3) 0.029(3) 0.000(3) 0.004(3) 0.002(3)
C17A 0.022(3) 0.029(4) 0.022(3) -0.001(3) 0.003(2) 0.000(3)
F12A 0.039(2) 0.038(2) 0.042(2) -0.0114(19) 0.0119(18) -0.0042(17)
F13A 0.0319(18) 0.036(2) 0.043(2) 0.0111(19) 0.0084(17) 0.0072(16)
C18A 0.032(3) 0.033(4) 0.033(4) -0.010(3) 0.003(3) 0.003(3)
F14A 0.039(2) 0.048(3) 0.032(2) -0.0122(19) 0.0012(17) -0.0020(18)
F15A 0.0287(17) 0.030(2) 0.034(2) 0.0093(17) 0.0024(15) 0.0013(15)
C19A 0.031(3) 0.026(4) 0.040(4) 0.008(3) 0.012(3) 0.004(3)
F16A 0.041(2) 0.034(3) 0.057(3) 0.012(2) 0.0134(19) 0.0026(17)
C20A 0.041(4) 0.045(5) 0.034(4) 0.000(3) 0.000(3) -0.011(4)
F20A 0.045(2) 0.051(3) 0.068(3) -0.007(2) 0.011(2) -0.018(2)
F21A 0.044(2) 0.060(3) 0.031(2) -0.008(2) 0.0038(18) -0.002(2)
F22A 0.0318(19) 0.051(3) 0.054(3) 0.003(2) -0.0009(18) 0.0108(19)
C21A 0.036(4) 0.053(6) 0.041(4) 0.000(4) 0.003(3) 0.000(3)
F17A 0.052(2) 0.059(3) 0.036(2) 0.005(2) 0.0072(19) 0.008(2)
F18A 0.041(2) 0.063(3) 0.049(3) 0.011(2) 0.021(2) 0.002(2)
F19A 0.053(2) 0.046(3) 0.039(2) 0.004(2) 0.0145(19) 0.013(2)
C22A 0.032(3) 0.034(4) 0.024(3) -0.006(3) 0.004(3) -0.005(3)
C23A 0.020(3) 0.031(4) 0.031(4) -0.005(3) 0.006(3) -0.005(3)
C24A 0.038(3) 0.032(4) 0.032(4) -0.004(3) 0.005(3) -0.001(3)
C25A 0.042(4) 0.049(5) 0.030(4) -0.004(3) -0.002(3) -0.006(3)
C26A 0.026(3) 0.065(5) 0.030(4) 0.009(4) -0.001(3) -0.009(3)
C27A 0.029(3) 0.032(4) 0.038(4) 0.006(3) 0.005(3) -0.001(3)
C28A 0.031(3) 0.031(4) 0.032(4) 0.007(3) 0.010(3) 0.001(3)
C1B 0.031(3) 0.028(4) 0.042(4) 0.009(3) 0.008(3) 0.002(3)
C2B 0.028(3) 0.032(4) 0.031(4) -0.001(3) 0.007(3) 0.001(3)
C3B 0.033(3) 0.032(4) 0.032(4) -0.003(3) 0.004(3) -0.003(3)
F1B 0.0336(19) 0.035(2) 0.041(2) -0.0103(19) 0.0054(16) -0.0037(16)
F2B 0.0370(19) 0.045(3) 0.039(2) 0.0096(19) 0.0062(17) 0.0135(17)
C4B 0.028(3) 0.031(4) 0.029(4) -0.011(3) -0.003(3) 0.003(3)
F3B 0.0382(19) 0.049(3) 0.030(2) 0.0040(19) 0.0029(16) -0.0001(18)
F4B 0.0379(19) 0.034(2) 0.038(2) -0.0097(18) 0.0081(17) -0.0074(16)
C5B 0.038(3) 0.033(4) 0.035(4) -0.004(3) 0.008(3) -0.006(3)
F5B 0.049(2) 0.052(3) 0.032(2) -0.0121(19) -0.0045(18) 0.0045(19)
C6B 0.035(3) 0.055(5) 0.040(4) -0.012(4) 0.011(3) -0.002(3)
F6B 0.059(3) 0.077(3) 0.054(3) -0.011(2) 0.029(2) -0.003(2)
F7B 0.052(2) 0.052(3) 0.059(3) 0.015(2) 0.019(2) -0.003(2)
F8B 0.038(2) 0.060(3) 0.065(3) -0.005(2) 0.002(2) -0.013(2)
C7B 0.045(4) 0.045(5) 0.038(4) -0.010(4) 0.009(3) 0.000(4)
F9B 0.058(2) 0.046(3) 0.057(3) 0.001(2) 0.026(2) 0.016(2)
F10B 0.042(2) 0.058(3) 0.039(2) 0.005(2) 0.0011(18) 0.0107(19)
F11B 0.052(2) 0.040(3) 0.061(3) -0.004(2) 0.016(2) 0.003(2)
C8B 0.036(3) 0.038(4) 0.042(4) 0.005(3) 0.009(3) -0.001(3)
C9B 0.026(3) 0.033(4) 0.035(4) -0.001(3) 0.006(3) 0.002(3)
C10B 0.036(4) 0.049(5) 0.039(4) 0.009(4) -0.001(3) -0.001(3)
C11B 0.054(5) 0.050(5) 0.053(5) -0.003(4) -0.002(4) 0.010(4)
C12B 0.040(4) 0.064(6) 0.039(5) -0.021(4) -0.005(3) 0.009(4)
C13B 0.030(3) 0.052(5) 0.059(5) -0.018(4) 0.004(3) -0.001(3)
C14B 0.028(3) 0.038(4) 0.045(4) -0.001(3) 0.006(3) 0.000(3)
C15B 0.032(3) 0.034(4) 0.030(4) 0.001(3) 0.006(3) 0.003(3)
C16B 0.037(3) 0.036(4) 0.027(4) -0.001(3) 0.007(3) 0.004(3)
C17B 0.034(3) 0.064(6) 0.044(5) -0.011(4) 0.010(3) -0.002(4)
F12B 0.051(2) 0.101(4) 0.034(2) -0.001(2) 0.0021(19) 0.012(2)
F13B 0.060(3) 0.039(3) 0.100(4) -0.021(3) 0.043(3) -0.014(2)
C18B 0.037(3) 0.045(5) 0.045(4) 0.008(4) 0.009(3) 0.008(3)
F14B 0.056(2) 0.065(3) 0.040(2) 0.016(2) 0.005(2) 0.008(2)
F15B 0.041(2) 0.046(3) 0.047(3) -0.001(2) 0.0036(18) 0.0009(19)
C19B 0.036(3) 0.060(5) 0.042(4) -0.006(4) 0.008(3) 0.000(3)
F16B 0.055(2) 0.068(3) 0.039(2) 0.007(2) 0.006(2) -0.002(2)
C20B 0.039(4) 0.075(7) 0.072(6) -0.027(6) 0.006(4) 0.007(4)
F20B 0.058(3) 0.105(4) 0.077(4) -0.049(3) 0.008(3) -0.002(3)
F21B 0.061(3) 0.091(4) 0.098(4) -0.051(3) 0.035(3) 0.000(3)
F22B 0.078(3) 0.039(3) 0.115(5) -0.009(3) 0.037(3) 0.003(2)
C21B 0.046(4) 0.042(5) 0.063(5) -0.011(4) 0.020(4) 0.009(4)
F17B 0.062(3) 0.075(4) 0.087(4) 0.012(3) 0.000(3) 0.020(3)
F18B 0.049(3) 0.107(4) 0.065(3) -0.018(3) 0.022(2) -0.006(3)
F19B 0.043(2) 0.072(3) 0.052(3) -0.017(2) 0.003(2) -0.008(2)
C22B 0.046(4) 0.032(4) 0.036(4) 0.007(3) 0.014(3) 0.011(3)
C23B 0.031(3) 0.034(4) 0.034(4) 0.006(3) 0.010(3) 0.008(3)
C24B 0.035(3) 0.036(4) 0.039(4) 0.005(3) 0.001(3) -0.007(3)
C25B 0.044(4) 0.050(5) 0.043(5) 0.011(4) 0.005(3) 0.000(4)
C26B 0.034(4) 0.046(5) 0.042(4) -0.004(4) -0.003(3) 0.006(3)
C27B 0.040(4) 0.030(4) 0.046(5) 0.000(3) 0.012(3) 0.002(3)
C28B 0.035(3) 0.031(4) 0.036(4) 0.001(3) 0.010(3) -0.002(3)

loop_
_atom_type_symbol
_atom_type_description
_atom_type_scat_dispersion_real
_atom_type_scat_dispersion_imag
_atom_type_scat_source
C C 0.0033 0.0016 'International Tables Vol C Tables 4.2.6.8 and 6.1.1.4'
H H 0.0000 0.0000 'International Tables Vol C Tables 4.2.6.8 and 6.1.1.4'
F F 0.0171 0.0103 'International Tables Vol C Tables 4.2.6.8 and 6.1.1.4'

loop_
_geom_angle_atom_site_label_1
_geom_angle_atom_site_label_2
_geom_angle_atom_site_label_3
_geom_angle
C9A C1A C2A 110.9(5)
C9A C1A C8A 110.0(5)
C2A C1A C8A 107.0(5)
C9A C1A C15A 110.2(4)
C2A C1A C15A 108.4(5)
C8A C1A C15A 110.3(5)
C3A C2A C1A 116.9(5)
C3A C2A H2AA 108.1
C1A C2A H2AA 108.1
C3A C2A H2AB 108.1
C1A C2A H2AB 108.1
H2AA C2A H2AB 107.3
F1A C3A F2A 105.7(5)
F1A C3A C2A 113.6(5)
F2A C3A C2A 110.5(6)
F1A C3A C4A 105.7(5)
F2A C3A C4A 107.9(5)
C2A C3A C4A 113.0(5)
F3A C4A F4A 104.9(5)
F3A C4A C3A 107.2(5)
F4A C4A C3A 109.5(5)
F3A C4A C5A 108.9(5)
F4A C4A C5A 107.9(5)
C3A C4A C5A 117.7(6)
F5A C5A C6A 108.6(6)
F5A C5A C7A 104.8(6)
C6A C5A C7A 110.1(6)
F5A C5A C4A 108.5(5)
C6A C5A C4A 112.8(6)
C7A C5A C4A 111.8(6)
F7A C6A F8A 109.3(6)
F7A C6A F6A 107.6(6)
F8A C6A F6A 108.0(6)
F7A C6A C5A 111.5(6)
F8A C6A C5A 111.8(6)
F6A C6A C5A 108.4(6)
F11A C7A F9A 108.4(7)
F11A C7A F10A 109.4(7)
F9A C7A F10A 106.9(6)
F11A C7A C5A 114.9(6)
F9A C7A C5A 108.8(6)
F10A C7A C5A 108.2(7)
C1A C8A H8AA 109.5
C1A C8A H8AB 109.5
H8AA C8A H8AB 109.5
C1A C8A H8AC 109.5
H8AA C8A H8AC 109.5
H8AB C8A H8AC 109.5
C14A C9A C10A 116.3(6)
C14A C9A C1A 121.4(6)
C10A C9A C1A 122.3(6)
C11A C10A C9A 121.5(7)
C11A C10A H10A 119.2
C9A C10A H10A 119.2
C10A C11A C12A 121.7(7)
C10A C11A H11A 119.1
C12A C11A H11A 119.1
C11A C12A C13A 118.2(7)
C11A C12A H12A 120.9
C13A C12A H12A 120.9
C14A C13A C12A 119.8(7)
C14A C13A H13A 120.1
C12A C13A H13A 120.1
C13A C14A C9A 122.5(7)
C13A C14A H14A 118.8
C9A C14A H14A 118.8
C22A C15A C23A 110.6(5)
C22A C15A C16A 108.8(5)
C23A C15A C16A 110.8(5)
C22A C15A C1A 110.7(5)
C23A C15A C1A 109.2(4)
C16A C15A C1A 106.7(5)
C17A C16A C15A 116.1(5)
C17A C16A H16A 108.3
C15A C16A H16A 108.3
C17A C16A H16B 108.3
C15A C16A H16B 108.3
H16A C16A H16B 107.4
F12A C17A F13A 106.3(5)
F12A C17A C16A 112.5(5)
F13A C17A C16A 113.4(5)
F12A C17A C18A 107.8(5)
F13A C17A C18A 105.5(5)
C16A C17A C18A 110.9(5)
F15A C18A F14A 106.2(5)
F15A C18A C17A 109.0(5)
F14A C18A C17A 106.1(5)
F15A C18A C19A 108.2(5)
F14A C18A C19A 109.8(5)
C17A C18A C19A 117.1(6)
F16A C19A C21A 107.8(6)
F16A C19A C18A 110.2(5)
C21A C19A C18A 111.3(6)
F16A C19A C20A 105.6(6)
C21A C19A C20A 108.9(5)
C18A C19A C20A 112.8(5)
F21A C20A F20A 109.0(6)
F21A C20A F22A 108.5(6)
F20A C20A F22A 109.6(6)
F21A C20A C19A 111.7(5)
F20A C20A C19A 109.3(6)
F22A C20A C19A 108.8(6)
F19A C21A F18A 109.9(6)
F19A C21A F17A 108.2(6)
F18A C21A F17A 106.5(6)
F19A C21A C19A 111.9(6)
F18A C21A C19A 110.2(6)
F17A C21A C19A 110.0(6)
C15A C22A H22A 109.5
C15A C22A H22B 109.5
H22A C22A H22B 109.5
C15A C22A H22C 109.5
H22A C22A H22C 109.5
H22B C22A H22C 109.5
C28A C23A C24A 116.5(6)
C28A C23A C15A 120.9(6)
C24A C23A C15A 122.6(6)
C23A C24A C25A 122.1(7)
C23A C24A H24A 118.9
C25A C24A H24A 118.9
C26A C25A C24A 119.3(7)
C26A C25A H25A 120.3
C24A C25A H25A 120.3
C27A C26A C25A 120.0(7)
C27A C26A H26A 120.0
C25A C26A H26A 120.0
C26A C27A C28A 120.3(6)
C26A C27A H27A 119.8
C28A C27A H27A 119.8
C23A C28A C27A 121.7(7)
C23A C28A H28A 119.2
C27A C28A H28A 119.2
C9B C1B C2B 111.6(6)
C9B C1B C8B 110.7(6)
C2B C1B C8B 106.2(5)
C9B C1B C15B 110.5(5)
C2B C1B C15B 106.5(5)
C8B C1B C15B 111.2(5)
C3B C2B C1B 117.3(6)
C3B C2B H2BA 108.0
C1B C2B H2BA 108.0
C3B C2B H2BB 108.0
C1B C2B H2BB 108.0
H2BA C2B H2BB 107.2
F1B C3B F2B 104.8(5)
F1B C3B C2B 114.6(5)
F2B C3B C2B 109.8(5)
F1B C3B C4B 106.3(5)
F2B C3B C4B 107.4(5)
C2B C3B C4B 113.5(5)
F4B C4B F3B 106.7(5)
F4B C4B C3B 108.5(5)
F3B C4B C3B 106.0(5)
F4B C4B C5B 107.7(5)
F3B C4B C5B 105.1(5)
C3B C4B C5B 121.9(6)
F5B C5B C7B 105.8(5)
F5B C5B C4B 106.9(5)
C7B C5B C4B 116.4(6)
F5B C5B C6B 103.8(5)
C7B C5B C6B 111.0(6)
C4B C5B C6B 111.9(6)
F7B C6B F6B 110.0(7)
F7B C6B F8B 109.4(6)
F6B C6B F8B 108.2(6)
F7B C6B C5B 112.0(5)
F6B C6B C5B 110.4(6)
F8B C6B C5B 106.7(6)
F9B C7B F11B 107.2(6)
F9B C7B F10B 108.0(6)
F11B C7B F10B 110.0(6)
F9B C7B C5B 111.0(6)
F11B C7B C5B 110.5(6)
F10B C7B C5B 110.0(6)
C1B C8B H8BA 109.5
C1B C8B H8BB 109.5
H8BA C8B H8BB 109.5
C1B C8B H8BC 109.5
H8BA C8B H8BC 109.5
H8BB C8B H8BC 109.5
C14B C9B C10B 116.9(6)
C14B C9B C1B 120.4(6)
C10B C9B C1B 122.7(6)
C11B C10B C9B 122.3(7)
C11B C10B H10B 118.9
C9B C10B H10B 118.9
C10B C11B C12B 120.8(8)
C10B C11B H11B 119.6
C12B C11B H11B 119.6
C13B C12B C11B 119.0(7)
C13B C12B H12B 120.5
C11B C12B H12B 120.5
C12B C13B C14B 120.5(7)
C12B C13B H13B 119.8
C14B C13B H13B 119.8
C9B C14B C13B 120.6(7)
C9B C14B H14B 119.7
C13B C14B H14B 119.7
C23B C15B C16B 111.6(5)
C23B C15B C22B 110.7(6)
C16B C15B C22B 108.3(5)
C23B C15B C1B 110.7(5)
C16B C15B C1B 106.4(5)
C22B C15B C1B 109.0(5)
C17B C16B C15B 119.7(6)
C17B C16B H16C 107.4
C15B C16B H16C 107.4
C17B C16B H16D 107.4
C15B C16B H16D 107.4
H16C C16B H16D 106.9
F13B C17B F12B 104.6(6)
F13B C17B C16B 114.7(6)
F12B C17B C16B 108.3(6)
F13B C17B C18B 112.5(6)
F12B C17B C18B 102.6(6)
C16B C17B C18B 112.9(6)
F15B C18B F14B 107.3(6)
F15B C18B C17B 109.6(6)
F14B C18B C17B 105.6(6)
F15B C18B C19B 107.2(6)
F14B C18B C19B 105.7(5)
C17B C18B C19B 120.6(7)
F16B C19B C20B 107.2(7)
F16B C19B C21B 105.1(6)
C20B C19B C21B 111.7(6)
F16B C19B C18B 104.2(6)
C20B C19B C18B 116.4(7)
C21B C19B C18B 111.3(6)
F22B C20B F20B 107.9(8)
F22B C20B F21B 108.3(8)
F20B C20B F21B 107.2(7)
F22B C20B C19B 111.9(8)
F20B C20B C19B 110.7(7)
F21B C20B C19B 110.8(7)
F19B C21B F18B 108.8(7)
F19B C21B F17B 110.2(7)
F18B C21B F17B 109.5(6)
F19B C21B C19B 112.6(6)
F18B C21B C19B 108.0(7)
F17B C21B C19B 107.7(7)
C15B C22B H22D 109.5
C15B C22B H22E 109.5
H22D C22B H22E 109.5
C15B C22B H22F 109.5
H22D C22B H22F 109.5
H22E C22B H22F 109.5
C24B C23B C28B 116.1(7)
C24B C23B C15B 122.1(6)
C28B C23B C15B 121.8(6)
C25B C24B C23B 122.6(7)
C25B C24B H24B 118.7
C23B C24B H24B 118.7
C26B C25B C24B 119.3(7)
C26B C25B H25B 120.4
C24B C25B H25B 120.4
C27B C26B C25B 120.1(7)
C27B C26B H26B 120.0
C25B C26B H26B 120.0
C26B C27B C28B 120.6(7)
C26B C27B H27B 119.7
C28B C27B H27B 119.7
C27B C28B C23B 121.3(7)
C27B C28B H28B 119.3
C23B C28B H28B 119.3

loop_
_geom_bond_atom_site_label_1
_geom_bond_atom_site_label_2
_geom_bond_distance
C1A C9A 1.542(9)
C1A C2A 1.547(8)
C1A C8A 1.551(9)
C1A C15A 1.637(8)
C2A C3A 1.508(9)
C2A H2AA 0.9900
C2A H2AB 0.9900
C3A F1A 1.358(8)
C3A F2A 1.364(8)
C3A C4A 1.527(9)
C4A F3A 1.350(7)
C4A F4A 1.365(7)
C4A C5A 1.574(9)
C5A F5A 1.380(8)
C5A C6A 1.515(10)
C5A C7A 1.559(10)
C6A F7A 1.309(8)
C6A F8A 1.332(9)
C6A F6A 1.334(9)
C7A F11A 1.276(9)
C7A F9A 1.333(8)
C7A F10A 1.365(9)
C8A H8AA 0.9800
C8A H8AB 0.9800
C8A H8AC 0.9800
C9A C14A 1.387(9)
C9A C10A 1.403(10)
C10A C11A 1.346(10)
C10A H10A 0.9500
C11A C12A 1.380(10)
C11A H11A 0.9500
C12A C13A 1.390(11)
C12A H12A 0.9500
C13A C14A 1.370(10)
C13A H13A 0.9500
C14A H14A 0.9500
C15A C22A 1.518(9)
C15A C23A 1.538(9)
C15A C16A 1.549(8)
C16A C17A 1.498(9)
C16A H16A 0.9900
C16A H16B 0.9900
C17A F12A 1.347(7)
C17A F13A 1.362(7)
C17A C18A 1.553(8)
C18A F15A 1.356(8)
C18A F14A 1.363(7)
C18A C19A 1.558(9)
C19A F16A 1.371(8)
C19A C21A 1.535(10)
C19A C20A 1.585(10)
C20A F21A 1.310(8)
C20A F20A 1.313(8)
C20A F22A 1.335(8)
C21A F19A 1.324(9)
C21A F18A 1.325(8)
C21A F17A 1.330(8)
C22A H22A 0.9800
C22A H22B 0.9800
C22A H22C 0.9800
C23A C28A 1.386(9)
C23A C24A 1.386(9)
C24A C25A 1.404(10)
C24A H24A 0.9500
C25A C26A 1.381(11)
C25A H25A 0.9500
C26A C27A 1.351(10)
C26A H26A 0.9500
C27A C28A 1.408(9)
C27A H27A 0.9500
C28A H28A 0.9500
C1B C9B 1.520(10)
C1B C2B 1.553(9)
C1B C8B 1.566(9)
C1B C15B 1.632(9)
C2B C3B 1.509(9)
C2B H2BA 0.9900
C2B H2BB 0.9900
C3B F1B 1.357(8)
C3B F2B 1.384(8)
C3B C4B 1.524(9)
C4B F4B 1.343(7)
C4B F3B 1.352(7)
C4B C5B 1.547(9)
C5B F5B 1.391(8)
C5B C7B 1.543(10)
C5B C6B 1.566(10)
C6B F7B 1.292(9)
C6B F6B 1.302(8)
C6B F8B 1.362(8)
C7B F9B 1.318(8)
C7B F11B 1.326(8)
C7B F10B 1.345(8)
C8B H8BA 0.9800
C8B H8BB 0.9800
C8B H8BC 0.9800
C9B C14B 1.398(9)
C9B C10B 1.413(10)
C10B C11B 1.347(11)
C10B H10B 0.9500
C11B C12B 1.390(11)
C11B H11B 0.9500
C12B C13B 1.383(12)
C12B H12B 0.9500
C13B C14B 1.400(11)
C13B H13B 0.9500
C14B H14B 0.9500
C15B C23B 1.525(10)
C15B C16B 1.532(9)
C15B C22B 1.553(9)
C16B C17B 1.498(10)
C16B H16C 0.9900
C16B H16D 0.9900
C17B F13B 1.316(9)
C17B F12B 1.426(9)
C17B C18B 1.513(10)
C18B F15B 1.321(8)
C18B F14B 1.373(8)
C18B C19B 1.567(10)
C19B F16B 1.411(9)
C19B C20B 1.508(12)
C19B C21B 1.567(10)
C20B F22B 1.302(11)
C20B F20B 1.333(10)
C20B F21B 1.344(9)
C21B F19B 1.308(9)
C21B F18B 1.311(9)
C21B F17B 1.321(9)
C22B H22D 0.9800
C22B H22E 0.9800
C22B H22F 0.9800
C23B C24B 1.391(10)
C23B C28B 1.402(9)
C24B C25B 1.393(10)
C24B H24B 0.9500
C25B C26B 1.380(10)
C25B H25B 0.9500
C26B C27B 1.355(10)
C26B H26B 0.9500
C27B C28B 1.397(10)
C27B H27B 0.9500
C28B H28B 0.9500

loop_
_geom_torsion_atom_site_label_1
_geom_torsion_atom_site_label_2
_geom_torsion_atom_site_label_3
_geom_torsion_atom_site_label_4
_geom_torsion
C9A C1A C2A C3A -67.5(7)
C8A C1A C2A C3A 52.4(7)
C15A C1A C2A C3A 171.4(5)
C1A C2A C3A F1A 40.6(8)
C1A C2A C3A F2A -78.0(7)
C1A C2A C3A C4A 161.0(5)
F1A C3A C4A F3A 55.1(6)
F2A C3A C4A F3A 167.8(5)
C2A C3A C4A F3A -69.8(7)
F1A C3A C4A F4A 168.3(5)
F2A C3A C4A F4A -78.9(6)
C2A C3A C4A F4A 43.5(7)
F1A C3A C4A C5A -67.9(7)
F2A C3A C4A C5A 44.8(8)
C2A C3A C4A C5A 167.2(6)
F3A C4A C5A F5A -97.5(6)
F4A C4A C5A F5A 149.2(5)
C3A C4A C5A F5A 24.7(8)
F3A C4A C5A C6A 22.8(8)
F4A C4A C5A C6A -90.5(7)
C3A C4A C5A C6A 145.0(6)
F3A C4A C5A C7A 147.5(6)
F4A C4A C5A C7A 34.2(8)
C3A C4A C5A C7A -90.3(7)
F5A C5A C6A F7A -69.1(8)
C7A C5A C6A F7A 45.0(9)
C4A C5A C6A F7A 170.6(6)
F5A C5A C6A F8A 168.2(5)
C7A C5A C6A F8A -77.7(8)
C4A C5A C6A F8A 47.9(8)
F5A C5A C6A F6A 49.2(7)
C7A C5A C6A F6A 163.4(6)
C4A C5A C6A F6A -71.0(8)
F5A C5A C7A F11A -78.5(8)
C6A C5A C7A F11A 164.9(7)
C4A C5A C7A F11A 38.7(9)
F5A C5A C7A F9A 43.2(7)
C6A C5A C7A F9A -73.4(8)
C4A C5A C7A F9A 160.4(6)
F5A C5A C7A F10A 158.9(5)
C6A C5A C7A F10A 42.4(8)
C4A C5A C7A F10A -83.8(7)
C2A C1A C9A C14A 143.5(6)
C8A C1A C9A C14A 25.4(8)
C15A C1A C9A C14A -96.5(7)
C2A C1A C9A C10A -37.9(8)
C8A C1A C9A C10A -156.0(6)
C15A C1A C9A C10A 82.1(7)
C14A C9A C10A C11A 0.8(10)
C1A C9A C10A C11A -177.9(6)
C9A C10A C11A C12A -1.0(12)
C10A C11A C12A C13A 1.5(11)
C11A C12A C13A C14A -1.8(11)
C12A C13A C14A C9A 1.7(10)
C10A C9A C14A C13A -1.1(10)
C1A C9A C14A C13A 177.5(6)
C9A C1A C15A C22A -59.2(6)
C2A C1A C15A C22A 62.3(6)
C8A C1A C15A C22A 179.2(6)
C9A C1A C15A C23A 178.9(5)
C2A C1A C15A C23A -59.6(6)
C8A C1A C15A C23A 57.2(6)
C9A C1A C15A C16A 59.0(6)
C2A C1A C15A C16A -179.5(6)
C8A C1A C15A C16A -62.6(6)
C22A C15A C16A C17A -50.7(7)
C23A C15A C16A C17A 71.0(7)
C1A C15A C16A C17A -170.3(5)
C15A C16A C17A F12A 77.7(7)
C15A C16A C17A F13A -42.9(7)
C15A C16A C17A C18A -161.4(5)
F12A C17A C18A F15A 79.5(6)
F13A C17A C18A F15A -167.3(5)
C16A C17A C18A F15A -44.1(7)
F12A C17A C18A F14A -166.5(5)
F13A C17A C18A F14A -53.2(6)
C16A C17A C18A F14A 69.9(6)
F12A C17A C18A C19A -43.6(7)
F13A C17A C18A C19A 69.6(7)
C16A C17A C18A C19A -167.2(6)
F15A C18A C19A F16A -150.0(5)
F14A C18A C19A F16A 94.5(6)
C17A C18A C19A F16A -26.4(8)
F15A C18A C19A C21A 90.5(6)
F14A C18A C19A C21A -25.0(7)
C17A C18A C19A C21A -146.0(6)
F15A C18A C19A C20A -32.3(7)
F14A C18A C19A C20A -147.8(6)
C17A C18A C19A C20A 91.2(7)
F16A C19A C20A F21A 82.1(7)
C21A C19A C20A F21A -162.3(6)
C18A C19A C20A F21A -38.2(8)
F16A C19A C20A F20A -38.5(7)
C21A C19A C20A F20A 77.0(7)
C18A C19A C20A F20A -158.9(6)
F16A C19A C20A F22A -158.2(5)
C21A C19A C20A F22A -42.7(7)
C18A C19A C20A F22A 81.4(7)
F16A C19A C21A F19A -167.3(5)
C18A C19A C21A F19A -46.4(8)
C20A C19A C21A F19A 78.6(7)
F16A C19A C21A F18A 70.1(7)
C18A C19A C21A F18A -169.0(6)
C20A C19A C21A F18A -44.0(8)
F16A C19A C21A F17A -47.0(7)
C18A C19A C21A F17A 73.9(7)
C20A C19A C21A F17A -161.1(6)
C22A C15A C23A C28A -24.6(8)
C16A C15A C23A C28A -145.3(6)
C1A C15A C23A C28A 97.4(6)
C22A C15A C23A C24A 155.3(6)
C16A C15A C23A C24A 34.6(8)
C1A C15A C23A C24A -82.7(7)
C28A C23A C24A C25A -1.2(10)
C15A C23A C24A C25A 178.8(6)
C23A C24A C25A C26A -0.4(11)
C24A C25A C26A C27A 1.2(11)
C25A C26A C27A C28A -0.3(10)
C24A C23A C28A C27A 2.2(9)
C15A C23A C28A C27A -177.9(5)
C26A C27A C28A C23A -1.5(10)
C9B C1B C2B C3B 68.9(8)
C8B C1B C2B C3B -51.8(8)
C15B C1B C2B C3B -170.4(5)
C1B C2B C3B F1B -36.5(9)
C1B C2B C3B F2B 81.0(7)
C1B C2B C3B C4B -158.9(6)
F1B C3B C4B F4B 178.1(5)
F2B C3B C4B F4B 66.4(6)
C2B C3B C4B F4B -55.1(7)
F1B C3B C4B F3B -67.7(6)
F2B C3B C4B F3B -179.4(5)
C2B C3B C4B F3B 59.1(7)
F1B C3B C4B C5B 52.1(7)
F2B C3B C4B C5B -59.5(7)
C2B C3B C4B C5B 178.9(6)
F4B C4B C5B F5B 158.8(5)
F3B C4B C5B F5B 45.3(6)
C3B C4B C5B F5B -74.9(7)
F4B C4B C5B C7B -83.2(7)
F3B C4B C5B C7B 163.2(5)
C3B C4B C5B C7B 43.0(8)
F4B C4B C5B C6B 45.8(7)
F3B C4B C5B C6B -67.7(7)
C3B C4B C5B C6B 172.1(6)
F5B C5B C6B F7B -79.3(7)
C7B C5B C6B F7B 167.5(6)
C4B C5B C6B F7B 35.6(8)
F5B C5B C6B F6B 43.6(7)
C7B C5B C6B F6B -69.6(8)
C4B C5B C6B F6B 158.5(6)
F5B C5B C6B F8B 160.9(5)
C7B C5B C6B F8B 47.7(7)
C4B C5B C6B F8B -84.1(7)
F5B C5B C7B F9B -71.9(7)
C4B C5B C7B F9B 169.6(5)
C6B C5B C7B F9B 40.1(8)
F5B C5B C7B F11B 47.0(7)
C4B C5B C7B F11B -71.6(7)
C6B C5B C7B F11B 158.9(5)
F5B C5B C7B F10B 168.5(5)
C4B C5B C7B F10B 50.0(8)
C6B C5B C7B F10B -79.5(7)
C2B C1B C9B C14B -149.4(6)
C8B C1B C9B C14B -31.3(8)
C15B C1B C9B C14B 92.3(7)
C2B C1B C9B C10B 32.7(9)
C8B C1B C9B C10B 150.8(6)
C15B C1B C9B C10B -85.5(7)
C14B C9B C10B C11B -1.1(11)
C1B C9B C10B C11B 176.8(7)
C9B C10B C11B C12B 0.7(12)
C10B C11B C12B C13B -0.4(12)
C11B C12B C13B C14B 0.6(11)
C10B C9B C14B C13B 1.2(10)
C1B C9B C14B C13B -176.8(6)
C12B C13B C14B C9B -1.0(11)
C9B C1B C15B C23B -179.8(6)
C2B C1B C15B C23B 58.9(6)
C8B C1B C15B C23B -56.4(7)
C9B C1B C15B C16B -58.3(6)
C2B C1B C15B C16B -179.7(6)
C8B C1B C15B C16B 65.0(6)
C9B C1B C15B C22B 58.3(6)
C2B C1B C15B C22B -63.1(6)
C8B C1B C15B C22B -178.4(6)
C23B C15B C16B C17B -51.0(9)
C22B C15B C16B C17B 71.1(8)
C1B C15B C16B C17B -171.8(6)
C15B C16B C17B F13B -25.5(10)
C15B C16B C17B F12B 91.0(8)
C15B C16B C17B C18B -156.1(6)
F13B C17B C18B F15B -174.2(6)
F12B C17B C18B F15B 73.9(7)
C16B C17B C18B F15B -42.5(9)
F13B C17B C18B F14B -58.9(8)
F12B C17B C18B F14B -170.8(6)
C16B C17B C18B F14B 72.8(8)
F13B C17B C18B C19B 60.6(9)
F12B C17B C18B C19B -51.3(9)
C16B C17B C18B C19B -167.7(7)
F15B C18B C19B F16B -50.8(7)
F14B C18B C19B F16B -165.1(5)
C17B C18B C19B F16B 75.5(8)
F15B C18B C19B C20B -168.6(7)
F14B C18B C19B C20B 77.1(8)
C17B C18B C19B C20B -42.2(10)
F15B C18B C19B C21B 61.9(8)
F14B C18B C19B C21B -52.4(8)
C17B C18B C19B C21B -171.8(7)
F16B C19B C20B F22B -163.5(6)
C21B C19B C20B F22B 82.0(8)
C18B C19B C20B F22B -47.4(9)
F16B C19B C20B F20B -43.2(8)
C21B C19B C20B F20B -157.7(7)
C18B C19B C20B F20B 72.9(10)
F16B C19B C20B F21B 75.6(8)
C21B C19B C20B F21B -39.0(11)
C18B C19B C20B F21B -168.3(7)
F16B C19B C21B F19B 76.1(8)
C20B C19B C21B F19B -168.0(7)
C18B C19B C21B F19B -36.0(9)
F16B C19B C21B F18B -44.0(8)
C20B C19B C21B F18B 71.8(9)
C18B C19B C21B F18B -156.2(7)
F16B C19B C21B F17B -162.2(6)
C20B C19B C21B F17B -46.3(9)
C18B C19B C21B F17B 85.7(8)
C16B C15B C23B C24B -39.6(9)
C22B C15B C23B C24B -160.3(6)
C1B C15B C23B C24B 78.7(7)
C16B C15B C23B C28B 139.6(6)
C22B C15B C23B C28B 18.9(8)
C1B C15B C23B C28B -102.0(7)
C28B C23B C24B C25B 1.3(10)
C15B C23B C24B C25B -179.4(6)
C23B C24B C25B C26B 0.5(11)
C24B C25B C26B C27B -1.4(11)
C25B C26B C27B C28B 0.4(11)
C26B C27B C28B C23B 1.5(10)
C24B C23B C28B C27B -2.3(10)
C15B C23B C28B C27B 178.4(6)
